data_4121787
loop_
_publ_author_name
'Dai, Feng-Rong'
'Sambasivam, Uma'
'Hammerstrom, Alex J.'
'Wang, Zhenqiang'

_publ_section_title
;
 Synthetic Supercontainers Exhibit Distinct Solution versus Solid State
 Guest-Binding Behavior.
;
_journal_issue 20
_journal_name_full 'Journal of the American Chemical Society'
_journal_page_first 7480
_journal_page_last 7491
_journal_paper_doi 10.1021/ja502839b
_journal_volume 136
_journal_year 2014
_chemical_formula_moiety 'C360 H372 Ni24 O126 S24'
_chemical_formula_sum 'C360 H372 Ni24 O126 S24'
_chemical_formula_weight 8893.06
_chemical_name_systematic
; 
 ? 
;
_space_group_IT_number 87
_symmetry_cell_setting tetragonal
_symmetry_space_group_name_Hall '-I 4'
_symmetry_space_group_name_H-M 'I 4/m'
_atom_sites_solution_hydrogens geom
_atom_sites_solution_primary direct
_atom_sites_solution_secondary difmap
_audit_creation_method SHELXL-97
_cell_angle_alpha 90.00
_cell_angle_beta 90.00
_cell_angle_gamma 90.00
_cell_formula_units_Z 2
_cell_length_a 29.335(5)
_cell_length_b 29.335(5)
_cell_length_c 41.486(2)
_cell_measurement_reflns_used 9979
_cell_measurement_temperature 100(2)
_cell_measurement_theta_max 24.27
_cell_measurement_theta_min 2.19
_cell_volume 35700(9)
_computing_cell_refinement 'Bruker SMART'
_computing_data_collection 'Bruker SMART'
_computing_data_reduction 'Bruker SAINT'
_computing_molecular_graphics 'Bruker SHELXTL'
_computing_publication_material 'Bruker SHELXTL'
_computing_structure_refinement 'SHELXL-97 (Sheldrick, 1997)'
_computing_structure_solution 'SHELXS-97 (Sheldrick, 1990)'
_diffrn_ambient_temperature 100(2)
_diffrn_measured_fraction_theta_full 0.990
_diffrn_measured_fraction_theta_max 0.990
_diffrn_measurement_device_type 'CCD area detector'
_diffrn_measurement_method 'phi and omega scans'
_diffrn_radiation_monochromator graphite
_diffrn_radiation_source 'fine-focus sealed tube'
_diffrn_radiation_type MoK\a
_diffrn_radiation_wavelength 0.71073
_diffrn_reflns_av_R_equivalents 0.1146
_diffrn_reflns_av_sigmaI/netI 0.0715
_diffrn_reflns_limit_h_max 33
_diffrn_reflns_limit_h_min -33
_diffrn_reflns_limit_k_max 33
_diffrn_reflns_limit_k_min -34
_diffrn_reflns_limit_l_max 47
_diffrn_reflns_limit_l_min -47
_diffrn_reflns_number 160406
_diffrn_reflns_theta_full 24.34
_diffrn_reflns_theta_max 24.34
_diffrn_reflns_theta_min 1.70
_exptl_absorpt_coefficient_mu 0.733
_exptl_absorpt_correction_T_max 0.7337
_exptl_absorpt_correction_T_min 0.6673
_exptl_absorpt_correction_type multi-scan
_exptl_absorpt_process_details SADABS
_exptl_crystal_colour green
_exptl_crystal_density_diffrn 0.827
_exptl_crystal_density_meas ?
_exptl_crystal_density_method 'not measured'
_exptl_crystal_description block
_exptl_crystal_F_000 9192
_exptl_crystal_size_max 0.60
_exptl_crystal_size_mid 0.50
_exptl_crystal_size_min 0.45
_platon_squeeze_details
;
;
_refine_diff_density_max 1.800
_refine_diff_density_min -0.822
_refine_diff_density_rms 0.127
_refine_ls_extinction_method none
_refine_ls_goodness_of_fit_ref 1.042
_refine_ls_hydrogen_treatment mixed
_refine_ls_matrix_type full
_refine_ls_number_parameters 643
_refine_ls_number_reflns 14673
_refine_ls_number_restraints 24
_refine_ls_restrained_S_all 1.046
_refine_ls_R_factor_all 0.1350
_refine_ls_R_factor_gt 0.0957
_refine_ls_shift/su_max 0.001
_refine_ls_shift/su_mean 0.000
_refine_ls_structure_factor_coef Fsqd
_refine_ls_weighting_details 'calc w=1/[\s^2^(Fo^2^)+(0.1763P)^2^+0.0000P] where P=(Fo^2^+2Fc^2^)/3'
_refine_ls_weighting_scheme calc
_refine_ls_wR_factor_gt 0.2529
_refine_ls_wR_factor_ref 0.2774
_reflns_number_gt 8892
_reflns_number_total 14673
_reflns_threshold_expression >2sigma(I)
_cod_data_source_file ja502839b_si_005.cif
_cod_data_source_block MOSC-II-tPen-Ni
_cod_depositor_comments
;
The following automatic conversions were performed:

'_symmetry_cell_setting' value 'Tetragonal' changed to 'tetragonal'
according to
/usr/data/users/saulius/crontab/automatic-downloads/rss-feeds/ACS/lib/dictionaries/cif_core.dic
dictionary named 'cif_core.dic' version 2.4.2 from 2011-04-26.

Automatic conversion script
Id: cif_fix_values 2281 2013-09-26 08:29:07Z andrius 

 Adding full bibliography for 4121782--4121788.cif.

The following automatic conversions were performed:

'_exptl_crystal_density_meas' value 'none' was changed to '?' - the
value is perceived as not measured.

Automatic conversion script
Id: cif_fix_values 3008 2015-01-20 13:52:24Z robertas 
;
_cod_original_cell_volume 35701(9)
_cod_original_sg_symbol_H-M I4/m
_cod_database_code 4121787

loop_
_symmetry_equiv_pos_as_xyz
'x, y, z'
'-y, x, z'
'-x, -y, z'
'y, -x, z'
'x+1/2, y+1/2, z+1/2'
'-y+1/2, x+1/2, z+1/2'
'-x+1/2, -y+1/2, z+1/2'
'y+1/2, -x+1/2, z+1/2'
'-x, -y, -z'
'y, -x, -z'
'x, y, -z'
'-y, x, -z'
'-x+1/2, -y+1/2, -z+1/2'
'y+1/2, -x+1/2, -z+1/2'
'x+1/2, y+1/2, -z+1/2'
'-y+1/2, x+1/2, -z+1/2'

loop_
_atom_site_label
_atom_site_type_symbol
_atom_site_fract_x
_atom_site_fract_y
_atom_site_fract_z
_atom_site_U_iso_or_equiv
_atom_site_adp_type
_atom_site_occupancy
_atom_site_symmetry_multiplicity
_atom_site_calc_flag
_atom_site_refinement_flags
_atom_site_disorder_group
S1 S 0.67728(6) 0.24743(6) 0.06812(4) 0.0468(5) Uani 1 1 d . .
O9 O 1.0000 0.0000 0.20676(18) 0.0287(17) Uani 1 4 d S .
O10 O 0.93803(14) 0.03137(14) 0.25363(9) 0.0367(10) Uani 1 1 d . .
O17 O 0.92445(15) 0.07983(16) 0.19167(10) 0.0461(11) Uani 1 1 d . .
O3 O 0.72240(16) 0.23039(15) 0.06627(11) 0.0510(12) Uani 1 1 d . .
O4 O 0.67139(17) 0.28587(15) 0.08852(12) 0.0579(13) Uani 1 1 d . .
S3 S 0.87174(6) -0.03992(6) 0.28098(4) 0.0416(4) Uani 1 1 d . .
C29 C 0.8847(2) 0.0145(2) 0.29624(16) 0.0455(17) Uani 1 1 d . .
O8 O 0.64905(17) 0.07962(19) 0.0000 0.0368(14) Uani 1 2 d S .
C28 C 0.91663(18) 0.04357(19) 0.28078(12) 0.0247(12) Uani 1 1 d . .
O12 O 0.82935(16) -0.05344(17) 0.29568(12) 0.0580(13) Uani 1 1 d . .
Ni1 Ni 0.73589(3) 0.17457(3) 0.036041(19) 0.0355(3) Uani 1 1 d . .
Ni3 Ni 0.97710(3) 0.06755(3) 0.221739(18) 0.0330(2) Uani 1 1 d . .
Ni2 Ni 0.69640(3) 0.08215(3) 0.035954(18) 0.0332(2) Uani 1 1 d . .
C9 C 0.64175(17) 0.15918(18) 0.06888(13) 0.0238(12) Uani 1 1 d . .
O14 O 0.73976(15) 0.07753(15) 0.07307(11) 0.0478(12) Uani 1 1 d . .
O13 O 0.76921(14) 0.14717(16) 0.07360(11) 0.0475(12) Uani 1 1 d . .
O18 O 0.89463(16) 0.01037(15) 0.19000(10) 0.0453(11) Uani 1 1 d . .
C13 C 0.5754(3) 0.1441(3) 0.1034(2) 0.065(2) Uani 1 1 d . .
H13 H 0.5522 0.1234 0.1097 0.078 Uiso 1 1 calc R .
C40 C 0.7988(2) 0.0933(2) 0.11053(17) 0.0471(17) Uani 1 1 d . .
C45 C 0.8010(3) 0.0491(3) 0.1215(2) 0.087(3) Uani 1 1 d . .
H45 H 0.7804 0.0271 0.1130 0.105 Uiso 1 1 calc R .
C43 C 0.8624(2) 0.0667(3) 0.15676(17) 0.0515(18) Uani 1 1 d . .
C14 C 0.6087(2) 0.1304(2) 0.08175(17) 0.0485(17) Uani 1 1 d . .
C44 C 0.8314(3) 0.0361(3) 0.1437(2) 0.083(3) Uani 1 1 d . .
H44 H 0.8319 0.0053 0.1506 0.100 Uiso 1 1 calc R .
C11 C 0.6081(3) 0.2177(3) 0.10411(19) 0.057(2) Uani 1 1 d . .
H11 H 0.6082 0.2483 0.1115 0.069 Uiso 1 1 calc R .
C12 C 0.5758(3) 0.1884(3) 0.1161(2) 0.071(2) Uani 1 1 d . .
C46 C 0.8958(2) 0.0515(3) 0.18191(16) 0.0471(17) Uani 1 1 d . .
C42 C 0.8621(3) 0.1108(3) 0.1459(2) 0.087(3) Uani 1 1 d . .
H42 H 0.8823 0.1330 0.1545 0.105 Uiso 1 1 calc R .
C39 C 0.7662(2) 0.1065(2) 0.08375(16) 0.0404(15) Uani 1 1 d . .
C41 C 0.8307(3) 0.1223(3) 0.1213(2) 0.081(3) Uani 1 1 d . .
H41 H 0.8323 0.1518 0.1119 0.097 Uiso 1 1 calc R .
C10 C 0.6401(2) 0.2045(2) 0.08187(17) 0.0450(17) Uani 1 1 d . .
S2 S 0.60271(6) 0.07394(6) 0.06780(5) 0.0523(5) Uani 1 1 d . .
O7 O 0.57105(19) 0.05139(18) 0.08838(15) 0.0747(16) Uani 1 1 d . .
O6 O 0.64715(16) 0.05346(16) 0.06531(12) 0.0555(13) Uani 1 1 d . .
O5 O 0.67346(13) 0.14659(13) 0.04859(11) 0.0362(10) Uani 1 1 d . .
C1 C 0.6763(2) 0.2433(2) 0.0000 0.0167(15) Uani 1 2 d S .
O1 O 0.73540(19) 0.12018(19) 0.0000 0.0360(14) Uani 1 2 d S .
C21 C 0.5783(2) 0.0764(2) 0.0289(2) 0.053(2) Uani 1 1 d . .
C32 C 0.9027(3) 0.0969(3) 0.3248(2) 0.066(2) Uani 1 1 d . .
H32 H 0.9088 0.1257 0.3344 0.080 Uiso 1 1 calc R .
C33 C 0.9224(2) 0.0859(2) 0.29606(15) 0.0434(16) Uani 1 1 d . .
O2 O 0.70493(19) 0.21063(19) 0.0000 0.0386(14) Uani 1 2 d S .
O15 O 0.79623(14) 0.20159(15) 0.02752(12) 0.0474(12) Uani 1 1 d . .
O11 O 0.87244(14) -0.03982(15) 0.24598(11) 0.0462(11) Uani 1 1 d . .
C20 C 0.6046(3) 0.0775(3) 0.0000 0.0276(18) Uani 1 2 d S .
C48 C 0.8628(3) 0.2267(3) 0.0000 0.048(2) Uani 1 2 d S .
C4 C 0.6107(4) 0.3170(3) 0.0000 0.056(3) Uani 1 2 d S .
C47 C 0.8144(4) 0.2084(3) 0.0000 0.055(3) Uani 1 2 d S .
C3 C 0.6279(3) 0.2981(2) 0.0290(2) 0.057(2) Uani 1 1 d . .
H3 H 0.6171 0.3091 0.0492 0.069 Uiso 1 1 calc R .
C2 C 0.6591(2) 0.2649(2) 0.02834(18) 0.0501(18) Uani 1 1 d . .
C30 C 0.8643(3) 0.0270(3) 0.32451(17) 0.060(2) Uani 1 1 d . .
H30 H 0.8423 0.0070 0.3336 0.073 Uiso 1 1 calc R .
C22 C 0.5314(3) 0.0785(2) 0.0291(2) 0.069(3) Uani 1 1 d . .
H22 H 0.5160 0.0794 0.0493 0.082 Uiso 1 1 calc R .
C31 C 0.8737(3) 0.0665(3) 0.3403(2) 0.068(2) Uani 1 1 d . .
C23 C 0.5049(4) 0.0792(4) 0.0000 0.077(4) Uani 1 2 d S .
C49 C 0.8859(2) 0.2344(4) 0.0295(2) 0.081(3) Uani 1 1 d . .
H49 H 0.8713 0.2287 0.0495 0.097 Uiso 1 1 calc R .
C5 C 0.5767(4) 0.3571(4) 0.0000 0.066(3) Uani 1 2 d S .
C36 C 0.8739(4) 0.1177(4) 0.3903(2) 0.100(3) Uani 1 1 d . .
H36A H 0.8688 0.1461 0.3784 0.151 Uiso 1 1 calc R .
H36B H 0.9067 0.1111 0.3910 0.151 Uiso 1 1 calc R .
H36C H 0.8623 0.1210 0.4123 0.151 Uiso 1 1 calc R .
C15 C 0.5370(4) 0.2030(4) 0.1399(3) 0.101(4) Uani 1 1 d . .
C34 C 0.8494(4) 0.0792(4) 0.3737(3) 0.099(4) Uani 1 1 d . .
C6 C 0.5459(4) 0.3554(4) -0.0298(3) 0.113(4) Uani 1 1 d . .
H6A H 0.5252 0.3292 -0.0282 0.169 Uiso 1 1 calc R .
H6B H 0.5647 0.3523 -0.0492 0.169 Uiso 1 1 calc R .
H6C H 0.5280 0.3836 -0.0311 0.169 Uiso 1 1 calc R .
C17 C 0.4909(4) 0.1975(5) 0.1213(4) 0.167(7) Uani 1 1 d . .
H17A H 0.4659 0.2094 0.1345 0.251 Uiso 1 1 calc R .
H17B H 0.4855 0.1651 0.1167 0.251 Uiso 1 1 calc R .
H17C H 0.4924 0.2144 0.1009 0.251 Uiso 1 1 calc R .
C24 C 0.4546(4) 0.0815(5) 0.0000 0.105(6) Uani 1 2 d S .
C18 C 0.5440(4) 0.2519(4) 0.1509(3) 0.137(5) Uani 1 1 d . .
H18A H 0.5441 0.2722 0.1321 0.205 Uiso 1 1 calc R .
H18B H 0.5733 0.2545 0.1622 0.205 Uiso 1 1 calc R .
H18C H 0.5193 0.2607 0.1655 0.205 Uiso 1 1 calc R .
C37 C 0.8023(7) 0.0867(7) 0.3692(5) 0.203(8) Uani 1 1 d U .
H37A H 0.7871 0.0907 0.3903 0.244 Uiso 1 1 calc R .
H37B H 0.7884 0.0602 0.3582 0.244 Uiso 1 1 calc R .
C16 C 0.5371(6) 0.1670(6) 0.1703(4) 0.164(6) Uani 1 1 d . .
H16A H 0.5143 0.1762 0.1867 0.196 Uiso 1 1 calc R .
H16B H 0.5298 0.1359 0.1628 0.196 Uiso 1 1 calc R .
C7 C 0.5996(9) 0.4013(8) -0.0106(7) 0.133(7) Uani 0.50 1 d PU .
C26 C 0.4340(5) 0.0440(5) -0.0122(4) 0.072(7) Uani 0.50 1 d P 1
C8 C 0.6419(8) 0.4169(7) 0.0000 0.159(7) Uani 1 2 d SU .
C35 C 0.8494(7) 0.0374(4) 0.3960(3) 0.172(8) Uani 1 1 d . .
H35A H 0.8357 0.0456 0.4167 0.258 Uiso 1 1 calc R .
H35B H 0.8808 0.0271 0.3994 0.258 Uiso 1 1 calc R .
H35C H 0.8316 0.0129 0.3860 0.258 Uiso 1 1 calc R .
C53 C 0.3801(7) 0.0414(6) 0.0000 0.199(13) Uani 1 2 d S .
C25 C 0.4402(5) 0.1281(6) -0.005(2) 0.15(2) Uani 0.50 1 d P 1
C19 C 0.5854(10) 0.1687(12) 0.1845(6) 0.38(2) Uani 1 1 d . .
H19A H 0.5873 0.1480 0.2030 0.571 Uiso 1 1 calc R .
H19B H 0.5922 0.1999 0.1916 0.571 Uiso 1 1 calc R .
H19C H 0.6074 0.1594 0.1680 0.571 Uiso 1 1 calc R .
C38 C 0.7968(8) 0.1277(8) 0.3496(6) 0.245(9) Uani 1 1 d U .
H38A H 0.7952 0.1192 0.3268 0.367 Uiso 1 1 calc R .
H38B H 0.8228 0.1480 0.3531 0.367 Uiso 1 1 calc R .
H38C H 0.7686 0.1433 0.3558 0.367 Uiso 1 1 calc R .
C27 C 0.4384(8) 0.0745(9) -0.0433(6) 0.112(7) Uiso 0.50 1 d P 2
C50 C 0.9292(3) 0.2500(4) 0.0283(2) 0.082(3) Uani 1 1 d . .
H50 H 0.9450 0.2547 0.0480 0.098 Uiso 1 1 calc R .
C51 C 0.9517(3) 0.2596(3) 0.0000 0.056(3) Uani 1 2 d S .
C52 C 1.0006(3) 0.2759(3) 0.0000 0.047(3) Uani 1 2 d S .
O16 O 1.01894(14) 0.28132(15) -0.02701(12) 0.0465(12) Uani 1 1 d . .

loop_
_atom_site_aniso_label
_atom_site_aniso_U_11
_atom_site_aniso_U_22
_atom_site_aniso_U_33
_atom_site_aniso_U_23
_atom_site_aniso_U_13
_atom_site_aniso_U_12
S1 0.0526(11) 0.0385(9) 0.0493(11) -0.0081(8) -0.0060(8) 0.0052(8)
O9 0.032(3) 0.032(3) 0.022(4) 0.000 0.000 0.000
O10 0.047(2) 0.041(2) 0.022(2) -0.0056(18) 0.0115(19) -0.008(2)
O17 0.046(3) 0.067(3) 0.026(2) 0.009(2) -0.011(2) 0.005(2)
O3 0.055(3) 0.050(3) 0.048(3) -0.009(2) -0.006(2) 0.001(2)
O4 0.074(3) 0.041(3) 0.059(3) -0.010(2) -0.010(3) 0.012(2)
S3 0.0414(9) 0.0491(10) 0.0344(10) -0.0078(8) 0.0094(7) -0.0042(7)
C29 0.047(4) 0.059(4) 0.031(4) 0.001(3) 0.002(3) 0.001(3)
O8 0.021(3) 0.037(3) 0.053(4) 0.000 0.000 0.009(2)
C28 0.026(3) 0.042(3) 0.006(3) -0.003(2) -0.004(2) 0.003(2)
O12 0.050(3) 0.071(3) 0.054(3) -0.019(3) 0.001(2) -0.012(2)
Ni1 0.0309(5) 0.0342(5) 0.0414(5) 0.0008(3) -0.0024(3) 0.0037(3)
Ni3 0.0418(5) 0.0416(5) 0.0156(4) 0.0015(3) -0.0019(3) -0.0007(4)
Ni2 0.0317(4) 0.0311(4) 0.0368(5) 0.0002(3) -0.0021(3) 0.0056(3)
C9 0.019(3) 0.028(3) 0.025(3) -0.009(2) -0.004(2) 0.016(2)
O14 0.045(3) 0.036(3) 0.063(3) -0.001(2) -0.012(2) 0.009(2)
O13 0.034(2) 0.054(3) 0.054(3) 0.007(2) -0.009(2) 0.006(2)
O18 0.067(3) 0.048(3) 0.021(2) 0.003(2) -0.016(2) 0.003(2)
C13 0.067(5) 0.055(5) 0.074(6) 0.005(4) 0.024(4) 0.008(4)
C40 0.040(4) 0.051(4) 0.050(5) -0.001(4) -0.004(3) 0.014(3)
C45 0.101(7) 0.056(5) 0.105(8) 0.015(5) -0.078(6) -0.011(5)
C43 0.052(4) 0.063(5) 0.039(4) 0.003(4) -0.008(3) -0.002(4)
C14 0.045(4) 0.059(4) 0.042(4) 0.006(3) 0.006(3) 0.008(3)
C44 0.098(7) 0.057(5) 0.095(7) 0.018(5) -0.059(6) -0.003(5)
C11 0.052(5) 0.053(5) 0.066(5) -0.015(4) 0.002(4) 0.001(4)
C12 0.078(6) 0.061(5) 0.075(6) -0.017(5) 0.012(5) 0.022(5)
C46 0.043(4) 0.064(5) 0.034(4) -0.002(4) -0.001(3) 0.001(4)
C42 0.094(7) 0.071(6) 0.097(7) 0.020(5) -0.066(6) -0.023(5)
C39 0.045(4) 0.036(4) 0.040(4) 0.005(3) -0.003(3) 0.007(3)
C41 0.094(7) 0.066(6) 0.083(7) 0.025(5) -0.050(5) -0.004(5)
C10 0.037(4) 0.042(4) 0.057(5) 0.002(3) -0.009(3) 0.017(3)
S2 0.0515(11) 0.0423(10) 0.0631(13) -0.0042(9) 0.0207(9) -0.0022(8)
O7 0.073(4) 0.066(4) 0.085(4) -0.008(3) 0.027(3) 0.002(3)
O6 0.054(3) 0.052(3) 0.061(3) 0.013(2) 0.014(2) 0.003(2)
O5 0.027(2) 0.031(2) 0.051(3) -0.007(2) 0.005(2) 0.0065(17)
C1 0.022(4) 0.007(3) 0.020(4) 0.000 0.000 0.000(3)
O1 0.035(3) 0.036(3) 0.037(4) 0.000 0.000 -0.004(3)
C21 0.033(4) 0.026(3) 0.098(6) -0.012(4) 0.006(4) 0.002(3)
C32 0.079(6) 0.058(5) 0.062(5) -0.019(4) 0.013(4) -0.010(4)
C33 0.046(4) 0.060(4) 0.024(3) -0.015(3) -0.003(3) 0.009(3)
O2 0.037(3) 0.033(3) 0.046(4) 0.000 0.000 0.002(3)
O15 0.025(2) 0.056(3) 0.061(3) 0.005(2) -0.011(2) -0.002(2)
O11 0.035(2) 0.053(3) 0.050(3) -0.010(2) 0.006(2) -0.011(2)
C20 0.022(4) 0.023(4) 0.037(5) 0.000 0.000 -0.007(3)
C48 0.035(5) 0.036(5) 0.072(8) 0.000 0.000 0.000(4)
C4 0.052(6) 0.048(6) 0.070(8) 0.000 0.000 -0.016(5)
C47 0.045(6) 0.025(5) 0.094(10) 0.000 0.000 0.006(4)
C3 0.060(5) 0.033(4) 0.078(6) -0.001(4) 0.010(4) 0.002(3)
C2 0.047(4) 0.040(4) 0.064(5) 0.002(3) -0.004(4) -0.003(3)
C30 0.070(5) 0.072(5) 0.040(4) -0.008(4) 0.020(4) -0.014(4)
C22 0.040(5) 0.041(4) 0.125(8) -0.004(5) 0.022(5) -0.006(3)
C31 0.083(6) 0.062(5) 0.058(5) -0.002(4) 0.018(5) 0.003(5)
C23 0.040(7) 0.037(6) 0.154(14) 0.000 0.000 0.000(5)
C49 0.030(4) 0.136(8) 0.076(6) 0.026(6) 0.005(4) -0.032(5)
C5 0.060(7) 0.047(7) 0.090(10) 0.000 0.000 0.024(6)
C36 0.149(10) 0.105(8) 0.047(5) -0.032(5) 0.016(6) 0.027(7)
C15 0.101(8) 0.101(8) 0.101(8) -0.048(7) 0.040(7) 0.002(6)
C34 0.116(9) 0.090(7) 0.092(8) -0.037(6) 0.044(7) -0.017(7)
C6 0.115(9) 0.118(9) 0.105(9) 0.031(7) 0.021(7) 0.061(7)
C17 0.074(8) 0.131(11) 0.30(2) -0.062(12) 0.068(11) 0.009(7)
C24 0.027(6) 0.094(11) 0.195(18) 0.000 0.000 0.004(7)
C18 0.118(9) 0.104(9) 0.188(14) -0.060(9) 0.061(9) 0.010(7)
C37 0.200(14) 0.249(17) 0.160(13) -0.096(13) 0.095(12) 0.003(14)
C16 0.206(18) 0.174(15) 0.110(12) -0.008(11) 0.052(12) -0.003(13)
C7 0.136(10) 0.102(9) 0.162(12) -0.001(7) -0.014(7) 0.009(8)
C26 0.041(8) 0.047(8) 0.13(2) -0.023(9) 0.019(8) -0.001(7)
C8 0.163(12) 0.109(10) 0.204(13) 0.000 0.000 0.008(10)
C35 0.35(2) 0.114(10) 0.053(7) -0.021(7) 0.074(10) -0.063(12)
C53 0.096(14) 0.087(13) 0.41(4) 0.000 0.000 -0.028(11)
C25 0.040(8) 0.074(11) 0.33(6) 0.08(4) -0.03(3) 0.011(8)
C19 0.27(3) 0.68(8) 0.19(2) 0.08(3) -0.06(2) 0.07(4)
C38 0.238(11) 0.260(13) 0.236(12) -0.046(9) 0.027(9) 0.022(9)
C50 0.046(5) 0.141(9) 0.059(6) -0.005(6) 0.000(4) -0.047(5)
C51 0.047(6) 0.040(6) 0.080(8) 0.000 0.000 0.005(5)
C52 0.031(5) 0.028(5) 0.081(8) 0.000 0.000 -0.013(4)
O16 0.026(2) 0.048(3) 0.066(3) -0.002(2) 0.006(2) -0.0113(19)

loop_
_atom_type_symbol
_atom_type_description
_atom_type_scat_dispersion_real
_atom_type_scat_dispersion_imag
_atom_type_scat_source
C C 0.0033 0.0016 'International Tables Vol C Tables 4.2.6.8 and 6.1.1.4'
H H 0.0000 0.0000 'International Tables Vol C Tables 4.2.6.8 and 6.1.1.4'
Ni Ni 0.3393 1.1124 'International Tables Vol C Tables 4.2.6.8 and 6.1.1.4'
O O 0.0106 0.0060 'International Tables Vol C Tables 4.2.6.8 and 6.1.1.4'
S S 0.1246 0.1234 'International Tables Vol C Tables 4.2.6.8 and 6.1.1.4'

loop_
_geom_angle_atom_site_label_1
_geom_angle_atom_site_label_2
_geom_angle_atom_site_label_3
_geom_angle
_geom_angle_site_symmetry_1
_geom_angle_site_symmetry_3
O3 S1 O4 115.2(3) . .
O3 S1 C10 110.1(3) . .
O4 S1 C10 107.4(3) . .
O3 S1 C2 109.0(3) . .
O4 S1 C2 106.4(3) . .
C10 S1 C2 108.4(3) . .
Ni3 O9 Ni3 146.9(4) 2_645 4_665
Ni3 O9 Ni3 85.35(10) 2_645 .
Ni3 O9 Ni3 85.35(10) 4_665 .
Ni3 O9 Ni3 85.35(10) 2_645 3_755
Ni3 O9 Ni3 85.35(10) 4_665 3_755
Ni3 O9 Ni3 146.9(4) . 3_755
C28 O10 Ni3 131.9(4) . .
C28 O10 Ni3 134.8(3) . 2_645
Ni3 O10 Ni3 91.71(15) . 2_645
C46 O17 Ni3 126.7(5) . .
S1 O3 Ni1 118.9(3) . .
O12 S3 O11 115.8(3) . .
O12 S3 C29 106.5(3) . .
O11 S3 C29 110.8(3) . .
O12 S3 C33 106.5(3) . 2_645
O11 S3 C33 110.1(3) . 2_645
C29 S3 C33 106.6(3) . 2_645
C30 C29 C28 121.0(6) . .
C30 C29 S3 117.3(6) . .
C28 C29 S3 121.7(5) . .
C20 O8 Ni2 133.00(11) . .
C20 O8 Ni2 133.00(11) . 11
Ni2 O8 Ni2 94.0(2) . 11
O10 C28 C33 124.0(5) . .
O10 C28 C29 121.9(5) . .
C33 C28 C29 114.0(5) . .
O15 Ni1 O13 82.13(19) . .
O15 Ni1 O2 93.4(2) . .
O13 Ni1 O2 172.4(2) . .
O15 Ni1 O5 175.79(19) . .
O13 Ni1 O5 94.39(18) . .
O2 Ni1 O5 89.8(2) . .
O15 Ni1 O3 87.87(19) . .
O13 Ni1 O3 86.59(19) . .
O2 Ni1 O3 87.11(18) . .
O5 Ni1 O3 89.56(17) . .
O15 Ni1 O1 100.2(2) . .
O13 Ni1 O1 103.98(18) . .
O2 Ni1 O1 82.80(17) . .
O5 Ni1 O1 82.94(17) . .
O3 Ni1 O1 167.42(19) . .
O15 Ni1 Ni2 136.24(14) . .
O13 Ni1 Ni2 79.86(14) . .
O2 Ni1 Ni2 107.48(16) . .
O5 Ni1 Ni2 44.70(10) . .
O3 Ni1 Ni2 130.06(13) . .
O1 Ni1 Ni2 47.59(11) . .
O15 Ni1 Ni1 79.67(14) . 11
O13 Ni1 Ni1 140.91(13) . 11
O2 Ni1 Ni1 43.00(12) . 11
O5 Ni1 Ni1 104.55(12) . 11
O3 Ni1 Ni1 126.67(13) . 11
O1 Ni1 Ni1 46.86(10) . 11
Ni2 Ni1 Ni1 89.93(2) . 11
O18 Ni3 O17 82.31(18) 4_665 .
O18 Ni3 O10 175.36(18) 4_665 .
O17 Ni3 O10 93.65(18) . .
O18 Ni3 O10 95.16(17) 4_665 4_665
O17 Ni3 O10 174.19(18) . 4_665
O10 Ni3 O10 88.6(2) . 4_665
O18 Ni3 O11 88.00(19) 4_665 4_665
O17 Ni3 O11 88.02(18) . 4_665
O10 Ni3 O11 89.58(17) . 4_665
O10 Ni3 O11 86.66(16) 4_665 4_665
O18 Ni3 O9 99.7(2) 4_665 .
O17 Ni3 O9 102.81(19) . .
O10 Ni3 O9 83.43(18) . .
O10 Ni3 O9 82.74(17) 4_665 .
O11 Ni3 O9 167.4(2) 4_665 .
O18 Ni3 Ni3 136.13(13) 4_665 2_645
O17 Ni3 Ni3 79.70(14) . 2_645
O10 Ni3 Ni3 44.54(11) . 2_645
O10 Ni3 Ni3 105.58(12) 4_665 2_645
O11 Ni3 Ni3 130.62(13) 4_665 2_645
O9 Ni3 Ni3 47.32(5) . 2_645
O18 Ni3 Ni3 78.80(14) 4_665 4_665
O17 Ni3 Ni3 139.94(13) . 4_665
O10 Ni3 Ni3 105.81(12) . 4_665
O10 Ni3 Ni3 43.75(11) 4_665 4_665
O11 Ni3 Ni3 125.91(12) 4_665 4_665
O9 Ni3 Ni3 47.32(5) . 4_665
Ni3 Ni3 Ni3 90.0 2_645 4_665
O16 Ni2 O14 82.66(18) 12_645 .
O16 Ni2 O8 93.0(2) 12_645 .
O14 Ni2 O8 173.1(2) . .
O16 Ni2 O6 87.72(19) 12_645 .
O14 Ni2 O6 87.9(2) . .
O8 Ni2 O6 86.58(19) . .
O16 Ni2 O5 176.04(19) 12_645 .
O14 Ni2 O5 94.21(17) . .
O8 Ni2 O5 89.84(19) . .
O6 Ni2 O5 89.74(17) . .
O16 Ni2 O1 100.1(2) 12_645 .
O14 Ni2 O1 103.10(18) . .
O8 Ni2 O1 82.87(17) . .
O6 Ni2 O1 167.2(2) . .
O5 Ni2 O1 82.95(18) . .
O16 Ni2 Ni1 136.40(13) 12_645 .
O14 Ni2 Ni1 79.14(13) . .
O8 Ni2 Ni1 107.57(16) . .
O6 Ni2 Ni1 130.38(14) . .
O5 Ni2 Ni1 44.68(11) . .
O1 Ni2 Ni1 47.62(11) . .
O16 Ni2 Ni2 79.32(14) 12_645 11
O14 Ni2 Ni2 140.28(14) . 11
O8 Ni2 Ni2 43.00(11) . 11
O6 Ni2 Ni2 126.07(15) . 11
O5 Ni2 Ni2 104.64(12) . 11
O1 Ni2 Ni2 46.97(10) . 11
Ni1 Ni2 Ni2 90.07(2) . 11
O5 C9 C14 124.8(5) . .
O5 C9 C10 121.8(5) . .
C14 C9 C10 113.3(5) . .
C39 O14 Ni2 129.0(4) . .
C39 O13 Ni1 127.0(4) . .
C46 O18 Ni3 129.7(4) . 2_645
C14 C13 C12 120.6(8) . .
C14 C13 H13 119.7 . .
C12 C13 H13 119.7 . .
C41 C40 C45 117.0(7) . .
C41 C40 C39 121.4(7) . .
C45 C40 C39 120.9(6) . .
C44 C45 C40 121.8(8) . .
C44 C45 H45 119.1 . .
C40 C45 H45 119.1 . .
C42 C43 C44 118.6(7) . .
C42 C43 C46 120.8(7) . .
C44 C43 C46 120.6(7) . .
C13 C14 C9 124.2(7) . .
C13 C14 S2 114.6(6) . .
C9 C14 S2 120.9(5) . .
C45 C44 C43 121.5(8) . .
C45 C44 H44 119.2 . .
C43 C44 H44 119.2 . .
C12 C11 C10 122.7(7) . .
C12 C11 H11 118.7 . .
C10 C11 H11 118.7 . .
C11 C12 C13 116.7(7) . .
C11 C12 C15 123.9(8) . .
C13 C12 C15 119.1(8) . .
O17 C46 O18 124.8(6) . .
O17 C46 C43 118.0(7) . .
O18 C46 C43 117.0(6) . .
C43 C42 C41 117.7(8) . .
C43 C42 H42 121.2 . .
C41 C42 H42 121.2 . .
O14 C39 O13 124.9(6) . .
O14 C39 C40 118.9(6) . .
O13 C39 C40 116.2(6) . .
C40 C41 C42 123.0(8) . .
C40 C41 H41 118.5 . .
C42 C41 H41 118.5 . .
C11 C10 C9 122.4(6) . .
C11 C10 S1 116.1(5) . .
C9 C10 S1 121.4(5) . .
O7 S2 O6 116.1(3) . .
O7 S2 C14 107.7(3) . .
O6 S2 C14 109.0(3) . .
O7 S2 C21 107.6(4) . .
O6 S2 C21 108.6(3) . .
C14 S2 C21 107.5(3) . .
S2 O6 Ni2 120.3(3) . .
C9 O5 Ni2 130.6(4) . .
C9 O5 Ni1 132.7(4) . .
Ni2 O5 Ni1 90.62(15) . .
O2 C1 C2 124.5(4) . .
O2 C1 C2 124.5(4) . 11
C2 C1 C2 110.9(7) . 11
Ni1 O1 Ni1 86.3(2) . 11
Ni1 O1 Ni2 84.79(8) . .
Ni1 O1 Ni2 147.4(3) 11 .
Ni1 O1 Ni2 147.4(3) . 11
Ni1 O1 Ni2 84.79(8) 11 11
Ni2 O1 Ni2 86.06(19) . 11
C22 C21 C20 123.0(8) . .
C22 C21 S2 113.7(7) . .
C20 C21 S2 123.3(5) . .
C33 C32 C31 120.7(7) . .
C33 C32 H32 119.6 . .
C31 C32 H32 119.6 . .
C32 C33 C28 123.5(7) . .
C32 C33 S3 114.0(5) . 4_665
C28 C33 S3 122.3(5) . 4_665
C1 O2 Ni1 132.99(12) . .
C1 O2 Ni1 132.99(12) . 11
Ni1 O2 Ni1 94.0(2) . 11
C47 O15 Ni1 126.7(6) . .
S3 O11 Ni3 119.6(3) . 2_645
O8 C20 C21 122.8(4) . .
O8 C20 C21 122.8(4) . 11
C21 C20 C21 114.4(8) . 11
C49 C48 C49 119.5(9) . 11
C49 C48 C47 120.2(5) . .
C49 C48 C47 120.2(5) 11 .
C3 C4 C3 116.2(10) . 11
C3 C4 C5 121.9(5) . .
C3 C4 C5 121.9(5) 11 .
O15 C47 O15 127.1(10) . 11
O15 C47 C48 116.4(5) . .
O15 C47 C48 116.4(5) 11 .
C2 C3 C4 120.7(8) . .
C2 C3 H3 119.7 . .
C4 C3 H3 119.7 . .
C3 C2 C1 125.7(7) . .
C3 C2 S1 112.9(6) . .
C1 C2 S1 121.4(5) . .
C31 C30 C29 123.5(7) . .
C31 C30 H30 118.2 . .
C29 C30 H30 118.2 . .
C21 C22 C23 122.4(9) . .
C21 C22 H22 118.8 . .
C23 C22 H22 118.8 . .
C30 C31 C32 116.8(7) . .
C30 C31 C34 121.6(8) . .
C32 C31 C34 121.4(8) . .
C22 C23 C22 114.5(10) . 11
C22 C23 C24 122.7(5) . .
C22 C23 C24 122.7(5) 11 .
C50 C49 C48 118.2(8) . .
C50 C49 H49 120.9 . .
C48 C49 H49 120.9 . .
C4 C5 C6 110.9(6) . 11
C4 C5 C6 110.9(6) . .
C6 C5 C6 107.6(11) 11 .
C4 C5 C7 111.3(12) . 11
C6 C5 C7 93.1(12) 11 11
C6 C5 C7 121.3(13) . 11
C4 C5 C7 111.3(12) . .
C6 C5 C7 121.3(13) 11 .
C6 C5 C7 93.1(12) . .
C7 C5 C7 34(2) 11 .
C34 C36 H36A 109.5 . .
C34 C36 H36B 109.5 . .
H36A C36 H36B 109.5 . .
C34 C36 H36C 109.5 . .
H36A C36 H36C 109.5 . .
H36B C36 H36C 109.5 . .
C18 C15 C17 111.2(11) . .
C18 C15 C12 110.5(9) . .
C17 C15 C12 106.8(9) . .
C18 C15 C16 112.0(11) . .
C17 C15 C16 108.2(11) . .
C12 C15 C16 107.9(9) . .
C37 C34 C36 114.4(11) . .
C37 C34 C35 101.6(13) . .
C36 C34 C35 109.0(10) . .
C37 C34 C31 110.9(11) . .
C36 C34 C31 110.9(8) . .
C35 C34 C31 109.6(9) . .
C5 C6 H6A 109.5 . .
C5 C6 H6B 109.5 . .
H6A C6 H6B 109.5 . .
C5 C6 H6C 109.5 . .
H6A C6 H6C 109.5 . .
H6B C6 H6C 109.5 . .
C15 C17 H17A 109.5 . .
C15 C17 H17B 109.5 . .
H17A C17 H17B 109.5 . .
C15 C17 H17C 109.5 . .
H17A C17 H17C 109.5 . .
H17B C17 H17C 109.5 . .
C26 C24 C26 43.7(16) . 11
C26 C24 C25 134(2) . 11
C26 C24 C25 126(3) 11 11
C26 C24 C25 126(3) . .
C26 C24 C25 134(2) 11 .
C25 C24 C25 15(8) 11 .
C26 C24 C23 114.1(12) . .
C26 C24 C23 114.1(12) 11 .
C25 C24 C23 109.6(12) 11 .
C25 C24 C23 109.6(12) . .
C26 C24 C27 98.9(13) . 11
C26 C24 C27 55.9(10) 11 11
C25 C24 C27 85(4) 11 11
C25 C24 C27 99(4) . 11
C23 C24 C27 104.4(8) . 11
C26 C24 C27 55.9(10) . .
C26 C24 C27 98.9(13) 11 .
C25 C24 C27 99(4) 11 .
C25 C24 C27 85(4) . .
C23 C24 C27 104.4(8) . .
C27 C24 C27 147.8(17) 11 .
C15 C18 H18A 109.5 . .
C15 C18 H18B 109.5 . .
H18A C18 H18B 109.5 . .
C15 C18 H18C 109.5 . .
H18A C18 H18C 109.5 . .
H18B C18 H18C 109.5 . .
C34 C37 C38 108.0(19) . .
C34 C37 H37A 110.1 . .
C38 C37 H37A 110.1 . .
C34 C37 H37B 110.1 . .
C38 C37 H37B 110.1 . .
H37A C37 H37B 108.4 . .
C19 C16 C15 106.0(16) . .
C19 C16 H16A 110.5 . .
C15 C16 H16A 110.5 . .
C19 C16 H16B 110.5 . .
C15 C16 H16B 110.5 . .
H16A C16 H16B 108.7 . .
C7 C7 C8 71.6(12) 11 .
C7 C7 C5 73.2(11) 11 .
C8 C7 C5 126(2) . .
C26 C26 C24 68.1(8) 11 .
C26 C26 C53 72.3(6) 11 .
C24 C26 C53 110.5(12) . .
C7 C8 C7 37(2) . 11
C34 C35 H35A 109.5 . .
C34 C35 H35B 109.5 . .
H35A C35 H35B 109.5 . .
C34 C35 H35C 109.5 . .
H35A C35 H35C 109.5 . .
H35B C35 H35C 109.5 . .
C26 C53 C26 35.3(13) 11 .
C25 C25 C24 82(4) 11 .
C16 C19 H19A 109.5 . .
C16 C19 H19B 109.5 . .
H19A C19 H19B 109.5 . .
C16 C19 H19C 109.5 . .
H19A C19 H19C 109.5 . .
H19B C19 H19C 109.5 . .
C37 C38 H38A 109.5 . .
C37 C38 H38B 109.5 . .
H38A C38 H38B 109.5 . .
C37 C38 H38C 109.5 . .
H38A C38 H38C 109.5 . .
H38B C38 H38C 109.5 . .
C49 C50 C51 123.4(9) . .
C49 C50 H50 118.3 . .
C51 C50 H50 118.3 . .
C50 C51 C50 117.3(10) . 11
C50 C51 C52 121.3(5) . .
C50 C51 C52 121.3(5) 11 .
O16 C52 O16 126.7(8) 11 .
O16 C52 C51 116.6(4) 11 .
O16 C52 C51 116.6(4) . .
C52 O16 Ni2 127.3(5) . 10_665

loop_
_geom_bond_atom_site_label_1
_geom_bond_atom_site_label_2
_geom_bond_distance
_geom_bond_site_symmetry_2
S1 O3 1.417(5) .
S1 O4 1.420(5) .
S1 C10 1.761(7) .
S1 C2 1.809(8) .
O9 Ni3 2.183(2) 2_645
O9 Ni3 2.183(2) 4_665
O9 Ni3 2.183(2) .
O9 Ni3 2.183(2) 3_755
O10 C28 1.338(6) .
O10 Ni3 2.047(4) .
O10 Ni3 2.077(4) 2_645
O17 C46 1.250(8) .
O17 Ni3 2.017(4) .
O3 Ni1 2.100(4) .
S3 O12 1.441(5) .
S3 O11 1.452(5) .
S3 C29 1.759(7) .
S3 C33 1.776(7) 2_645
C29 C30 1.367(9) .
C29 C28 1.420(8) .
O8 C20 1.306(9) .
O8 Ni2 2.039(4) .
O8 Ni2 2.039(4) 11
C28 C33 1.405(8) .
Ni1 O15 1.972(4) .
Ni1 O13 2.007(4) .
Ni1 O2 2.044(4) .
Ni1 O5 2.073(4) .
Ni1 O1 2.187(4) .
Ni1 Ni2 2.9483(12) .
Ni1 Ni1 2.9904(16) 11
Ni3 O18 1.979(4) 4_665
Ni3 O10 2.077(4) 4_665
Ni3 O11 2.087(4) 4_665
Ni3 Ni3 2.9593(12) 2_645
Ni3 Ni3 2.9593(12) 4_665
Ni2 O16 2.001(4) 12_645
Ni2 O14 2.002(5) .
Ni2 O6 2.069(5) .
Ni2 O5 2.074(4) .
Ni2 O1 2.186(4) .
Ni2 Ni2 2.9832(15) 11
C9 O5 1.308(6) .
C9 C14 1.393(9) .
C9 C10 1.436(8) .
O14 C39 1.234(8) .
O13 C39 1.267(7) .
O18 C46 1.253(8) .
O18 Ni3 1.979(4) 2_645
C13 C14 1.385(10) .
C13 C12 1.401(11) .
C13 H13 0.9500 .
C40 C41 1.340(10) .
C40 C45 1.376(10) .
C40 C39 1.515(9) .
C45 C44 1.338(10) .
C45 H45 0.9500 .
C43 C42 1.372(11) .
C43 C44 1.385(11) .
C43 C46 1.499(10) .
C14 S2 1.762(7) .
C44 H44 0.9500 .
C11 C12 1.372(11) .
C11 C10 1.373(10) .
C11 H11 0.9500 .
C12 C15 1.564(12) .
C42 C41 1.417(10) .
C42 H42 0.9500 .
C41 H41 0.9500 .
S2 O7 1.424(6) .
S2 O6 1.439(5) .
S2 C21 1.767(8) .
C1 O2 1.275(8) .
C1 C2 1.428(8) .
C1 C2 1.428(8) 11
O1 Ni1 2.187(4) 11
O1 Ni2 2.186(4) 11
C21 C22 1.376(10) .
C21 C20 1.427(9) .
C32 C33 1.366(10) .
C32 C31 1.387(11) .
C32 H32 0.9500 .
C33 S3 1.776(7) 4_665
O2 Ni1 2.044(4) 11
O15 C47 1.275(6) .
O11 Ni3 2.087(4) 2_645
C20 C21 1.427(9) 11
C48 C49 1.415(10) .
C48 C49 1.415(10) 11
C48 C47 1.520(14) .
C4 C3 1.420(9) .
C4 C3 1.420(9) 11
C4 C5 1.541(14) .
C47 O15 1.275(6) 11
C3 C2 1.336(9) .
C3 H3 0.9500 .
C30 C31 1.359(11) .
C30 H30 0.9500 .
C22 C23 1.437(10) .
C22 H22 0.9500 .
C31 C34 1.605(12) .
C23 C22 1.437(10) 11
C23 C24 1.477(15) .
C49 C50 1.353(10) .
C49 H49 0.9500 .
C5 C6 1.533(13) 11
C5 C6 1.533(13) .
C5 C7 1.53(3) 11
C5 C7 1.53(3) .
C36 C34 1.506(14) .
C36 H36A 0.9800 .
C36 H36B 0.9800 .
C36 H36C 0.9800 .
C15 C18 1.520(14) .
C15 C17 1.567(17) .
C15 C16 1.645(19) .
C34 C37 1.41(2) .
C34 C35 1.536(16) .
C6 H6A 0.9800 .
C6 H6B 0.9800 .
C6 H6C 0.9800 .
C17 H17A 0.9800 .
C17 H17B 0.9800 .
C17 H17C 0.9800 .
C24 C26 1.354(18) .
C24 C26 1.354(18) 11
C24 C25 1.44(2) 11
C24 C25 1.44(2) .
C24 C27 1.87(3) 11
C24 C27 1.87(3) .
C18 H18A 0.9800 .
C18 H18B 0.9800 .
C18 H18C 0.9800 .
C37 C38 1.46(3) .
C37 H37A 0.9900 .
C37 H37B 0.9900 .
C16 C19 1.53(3) .
C16 H16A 0.9900 .
C16 H16B 0.9900 .
C7 C7 0.88(6) 11
C7 C8 1.39(3) .
C26 C26 1.01(4) 11
C26 C53 1.66(2) .
C8 C7 1.39(3) 11
C35 H35A 0.9800 .
C35 H35B 0.9800 .
C35 H35C 0.9800 .
C53 C26 1.66(2) 11
C25 C25 0.4(2) 11
C19 H19A 0.9800 .
C19 H19B 0.9800 .
C19 H19C 0.9800 .
C38 H38A 0.9800 .
C38 H38B 0.9800 .
C38 H38C 0.9800 .
C50 C51 1.375(9) .
C50 H50 0.9500 .
C51 C50 1.375(9) 11
C51 C52 1.512(13) .
C52 O16 1.254(6) 11
C52 O16 1.254(6) .
O16 Ni2 2.001(4) 10_665

loop_
_platon_squeeze_void_nr
_platon_squeeze_void_average_x
_platon_squeeze_void_average_y
_platon_squeeze_void_average_z
_platon_squeeze_void_volume
_platon_squeeze_void_count_electrons
_platon_squeeze_void_content
1 -0.001 -0.007 -0.003 19873 5367 ' '
2 0.000 0.000 0.500 416 181 ' '
3 0.500 0.500 0.000 416 181 ' '
